data_4343383
loop_
_publ_author_name
'Stacey, Oliver J.'
'Platts, James A.'
'Coles, Simon J.'
'Horton, Peter N.'
'Pope, Simon J. A.'

_publ_section_title
;
 Phosphorescent, Cyclometalated Cinchophen-Derived Platinum Complexes:
 Syntheses, Structures, and Electronic Properties.
;
_journal_issue 13
_journal_name_full 'Inorganic chemistry'
_journal_page_first 6528
_journal_page_last 6536
_journal_paper_doi 10.1021/acs.inorgchem.5b00817
_journal_volume 54
_journal_year 2015
_chemical_formula_moiety 'C20 H20 Cl N O3 Pt S'
_chemical_formula_sum 'C20 H20 Cl N O3 Pt S'
_chemical_formula_weight 584.97
_chemical_name_systematic
;
 ?
;
_space_group_crystal_system triclinic
_space_group_IT_number 2
_space_group_name_Hall '-P 1'
_space_group_name_H-M_alt 'P -1'
_symmetry_space_group_name_Hall '-P 1'
_symmetry_space_group_name_H-M 'P -1'
_atom_sites_solution_hydrogens geom
_audit_creation_method SHELXL-2013
_cell_angle_alpha 115.732(5)
_cell_angle_beta 107.041(5)
_cell_angle_gamma 96.348(4)
_cell_formula_units_Z 2
_cell_length_a 9.8021(7)
_cell_length_b 10.3147(7)
_cell_length_c 11.2998(7)
_cell_measurement_reflns_used 17384
_cell_measurement_temperature 100(2)
_cell_measurement_theta_max 27.5
_cell_measurement_theta_min 2.2
_cell_volume 945.75(13)
_computing_cell_refinement
;
CrystalClear-SM Expert 3.1 b27 (Rigaku, 2012)
;
_computing_data_collection
;
CrystalClear-SM Expert 3.1 b27 (Rigaku, 2012)
;
_computing_data_reduction
;
CrystalClear-SM Expert 3.1 b27 (Rigaku, 2012)
;
_computing_molecular_graphics 'ORTEP3 for Windows (Farrugia, 1997)'
_computing_publication_material 'WINGX (Farrugia, 1998)'
_computing_structure_refinement 'SHELXL-2013 (Sheldrick, 2013)'
_computing_structure_solution 'SUPERFLIP (Palatinus & Chapuis, 2007)'
_diffrn_ambient_temperature 100(2)
_diffrn_detector 'CCD plate'
_diffrn_detector_area_resol_mean 28.5714
_diffrn_detector_type 'Rigaku HG Saturn724+ (2x2 bin mode)'
_diffrn_measured_fraction_theta_full 0.997
_diffrn_measured_fraction_theta_max 0.995
_diffrn_measurement_device 'four-circle \k diffractometer'
_diffrn_measurement_device_type 'Rigaku AFC12 (Right)'
_diffrn_measurement_method 'profile data from \w-scans'
_diffrn_measurement_specimen_support 'MiTeGen MicroMesh'
_diffrn_radiation_collimation 'Confocal mirrors, VHF Varimax '
_diffrn_radiation_type MoK\a
_diffrn_radiation_wavelength 0.71075
_diffrn_reflns_av_R_equivalents 0.0277
_diffrn_reflns_av_unetI/netI 0.0178
_diffrn_reflns_laue_measured_fraction_full 0.997
_diffrn_reflns_laue_measured_fraction_max 0.995
_diffrn_reflns_limit_h_max 12
_diffrn_reflns_limit_h_min -12
_diffrn_reflns_limit_k_max 13
_diffrn_reflns_limit_k_min -13
_diffrn_reflns_limit_l_max 14
_diffrn_reflns_limit_l_min -14
_diffrn_reflns_number 16283
_diffrn_reflns_point_group_measured_fraction_full 0.997
_diffrn_reflns_point_group_measured_fraction_max 0.995
_diffrn_reflns_theta_full 25.242
_diffrn_reflns_theta_max 27.483
_diffrn_reflns_theta_min 3.045
_diffrn_source 'Rotating Anode'
_diffrn_source_current 55.0
_diffrn_source_power 2.475
_diffrn_source_voltage 45.0
_exptl_absorpt_coefficient_mu 7.691
_exptl_absorpt_correction_T_max 1.000
_exptl_absorpt_correction_T_min 0.820
_exptl_absorpt_correction_type multi-scan
_exptl_absorpt_process_details
;
CrystalClear-SM Expert 3.1 b27 (Rigaku, 2012)
;
_exptl_crystal_colour Red
_exptl_crystal_density_diffrn 2.054
_exptl_crystal_description 'Cut Block'
_exptl_crystal_F_000 564
_exptl_crystal_size_max 0.110
_exptl_crystal_size_mid 0.070
_exptl_crystal_size_min 0.030
_refine_diff_density_max 0.783
_refine_diff_density_min -1.207
_refine_diff_density_rms 0.105
_refine_ls_extinction_method none
_refine_ls_goodness_of_fit_ref 1.044
_refine_ls_hydrogen_treatment constr
_refine_ls_matrix_type full
_refine_ls_number_parameters 247
_refine_ls_number_reflns 4325
_refine_ls_number_restraints 0
_refine_ls_restrained_S_all 1.044
_refine_ls_R_factor_all 0.0168
_refine_ls_R_factor_gt 0.0167
_refine_ls_shift/su_max 0.001
_refine_ls_shift/su_mean 0.000
_refine_ls_structure_factor_coef Fsqd
_refine_ls_weighting_details 'w=1/[\s^2^(Fo^2^)+(0.0299P)^2^+0.6968P] where P=(Fo^2^+2Fc^2^)/3'
_refine_ls_weighting_scheme calc
_refine_ls_wR_factor_gt 0.0442
_refine_ls_wR_factor_ref 0.0443
_reflns_Friedel_coverage 0.000
_reflns_number_gt 4289
_reflns_number_total 4325
_reflns_threshold_expression 'I > 2\s(I)'
_cod_data_source_file ic5b00817_si_002.cif
_cod_data_source_block Pt(L1)(DMSO)Cl
_cod_depositor_comments
;
The following automatic conversions were performed:

'_exptl_absorpt_correction_type' value 'Multi-scan' changed to
'multi-scan' according to
/usr/data/users/saulius/crontab/automatic-downloads/rss-feeds/ACS/lib/dictionaries/cif_core.dic
dictionary named 'cif_core.dic' version 2.4.2 from 2011-04-26.

Automatic conversion script
Id: cif_fix_values 3271 2015-04-21 07:52:19Z andrius 

 Adding full bibliography for 4343382--4343384.cif.
;
_cod_original_cell_volume 945.74(12)
_cod_database_code 4343383
_shelx_space_group_comment
;
The symmetry employed for this shelxl refinement is uniquely defined
by the following loop, which should always be used as a source of
symmetry information in preference to the above space-group names.
They are only intended as comments.
;
_shelx_estimated_absorpt_t_min 0.485
_shelx_estimated_absorpt_t_max 0.802
_shelxl_version_number 2013-4

loop_
_space_group_symop_operation_xyz
'x, y, z'
'-x, -y, -z'

loop_
_atom_site_label
_atom_site_type_symbol
_atom_site_fract_x
_atom_site_fract_y
_atom_site_fract_z
_atom_site_U_iso_or_equiv
_atom_site_adp_type
_atom_site_occupancy
_atom_site_site_symmetry_order
_atom_site_calc_flag
_atom_site_refinement_flags_posn
_atom_site_refinement_flags_adp
Cl1 Cl 0.56421(6) 0.19212(6) 0.22471(6) 0.01727(10) Uani 1 1 d . .
Pt1 Pt 0.42166(2) 0.35710(2) 0.18954(2) 0.01214(4) Uani 1 1 d . .
C1 C 0.3363(2) 0.4862(2) 0.1132(2) 0.0150(4) Uani 1 1 d . .
C2 C 0.1924(3) 0.4630(3) 0.0237(2) 0.0179(4) Uani 1 1 d . .
H2 H 0.1142 0.3848 0.0049 0.021 Uiso 1 1 calc R U
C3 C 0.1620(3) 0.5529(3) -0.0383(3) 0.0199(5) Uani 1 1 d . .
H3 H 0.0632 0.5349 -0.0990 0.024 Uiso 1 1 calc R U
C4 C 0.2738(3) 0.6686(3) -0.0129(3) 0.0209(5) Uani 1 1 d . .
H4 H 0.2515 0.7296 -0.0552 0.025 Uiso 1 1 calc R U
C5 C 0.4179(3) 0.6939(3) 0.0747(3) 0.0178(4) Uani 1 1 d . .
H5 H 0.4952 0.7725 0.0930 0.021 Uiso 1 1 calc R U
C6 C 0.4492(2) 0.6032(2) 0.1363(2) 0.0153(4) Uani 1 1 d . .
C7 C 0.5976(3) 0.6282(2) 0.2343(2) 0.0155(4) Uani 1 1 d . .
C8 C 0.7261(3) 0.7325(2) 0.2645(2) 0.0163(4) Uani 1 1 d . .
H8 H 0.7193 0.7917 0.2191 0.020 Uiso 1 1 calc R U
C9 C 0.8608(2) 0.7488(2) 0.3588(2) 0.0152(4) Uani 1 1 d . .
C10 C 0.8671(2) 0.6764(2) 0.4424(2) 0.0141(4) Uani 1 1 d . .
C11 C 0.7331(2) 0.5746(2) 0.4093(2) 0.0138(4) Uani 1 1 d . .
C12 C 0.7281(3) 0.5111(3) 0.4971(2) 0.0155(4) Uani 1 1 d . .
H12 H 0.6386 0.4444 0.4762 0.019 Uiso 1 1 calc R U
C13 C 0.8519(3) 0.5459(3) 0.6120(2) 0.0163(4) Uani 1 1 d . .
H13 H 0.8471 0.5052 0.6721 0.020 Uiso 1 1 calc R U
C14 C 0.9872(3) 0.6415(3) 0.6426(2) 0.0159(4) Uani 1 1 d . .
H14 H 1.0734 0.6612 0.7206 0.019 Uiso 1 1 calc R U
C15 C 0.9945(2) 0.7059(2) 0.5602(2) 0.0160(4) Uani 1 1 d . .
H15 H 1.0856 0.7710 0.5822 0.019 Uiso 1 1 calc R U
C16 C 0.9930(2) 0.8405(3) 0.3610(2) 0.0169(4) Uani 1 1 d . .
C17 C 1.2417(3) 0.8642(3) 0.3757(3) 0.0234(5) Uani 1 1 d . .
H17A H 1.2622 0.9743 0.4304 0.028 Uiso 1 1 calc R U
H17B H 1.2233 0.8349 0.2753 0.028 Uiso 1 1 calc R U
C18 C 1.3711(3) 0.8154(3) 0.4357(3) 0.0224(5) Uani 1 1 d . .
H18A H 1.3918 0.8501 0.5364 0.034 Uiso 1 1 calc R U
H18B H 1.4586 0.8584 0.4257 0.034 Uiso 1 1 calc R U
H18C H 1.3473 0.7059 0.3840 0.034 Uiso 1 1 calc R U
N1 N 0.6058(2) 0.5422(2) 0.2958(2) 0.0131(4) Uani 1 1 d . .
O1 O 0.98714(19) 0.9423(2) 0.33542(19) 0.0214(3) Uani 1 1 d . .
O2 O 1.11257(19) 0.7904(2) 0.3856(2) 0.0202(3) Uani 1 1 d . .
C31 C 0.2172(3) 0.0154(3) -0.0611(3) 0.0187(4) Uani 1 1 d . .
H31A H 0.1391 -0.0723 -0.0890 0.028 Uiso 1 1 calc R U
H31B H 0.3139 -0.0055 -0.0390 0.028 Uiso 1 1 calc R U
H31C H 0.1986 0.0378 -0.1393 0.028 Uiso 1 1 calc R U
C32 C 0.2240(3) 0.0958(3) 0.2074(3) 0.0180(4) Uani 1 1 d . .
H32A H 0.2237 0.1724 0.2972 0.027 Uiso 1 1 calc R U
H32B H 0.3149 0.0639 0.2258 0.027 Uiso 1 1 calc R U
H32C H 0.1374 0.0096 0.1629 0.027 Uiso 1 1 calc R U
O31 O 0.06971(18) 0.19861(18) 0.05279(18) 0.0179(3) Uani 1 1 d . .
S31 S 0.21694(6) 0.17160(6) 0.09135(6) 0.01334(11) Uani 1 1 d . .

loop_
_atom_site_aniso_label
_atom_site_aniso_U_11
_atom_site_aniso_U_22
_atom_site_aniso_U_33
_atom_site_aniso_U_23
_atom_site_aniso_U_13
_atom_site_aniso_U_12
Cl1 0.0162(2) 0.0161(2) 0.0203(3) 0.0097(2) 0.0063(2) 0.00603(19)
Pt1 0.01152(6) 0.01220(5) 0.01328(5) 0.00681(4) 0.00466(4) 0.00310(4)
C1 0.0176(10) 0.0160(10) 0.0159(10) 0.0100(8) 0.0081(9) 0.0073(8)
C2 0.0165(10) 0.0201(11) 0.0194(11) 0.0111(9) 0.0079(9) 0.0049(9)
C3 0.0158(10) 0.0235(12) 0.0197(11) 0.0116(10) 0.0040(9) 0.0057(9)
C4 0.0219(12) 0.0236(12) 0.0231(12) 0.0160(10) 0.0076(10) 0.0098(10)
C5 0.0192(11) 0.0184(11) 0.0192(11) 0.0122(9) 0.0075(9) 0.0043(9)
C6 0.0162(10) 0.0158(10) 0.0159(10) 0.0085(8) 0.0072(8) 0.0058(8)
C7 0.0173(10) 0.0140(10) 0.0168(10) 0.0082(8) 0.0072(9) 0.0051(8)
C8 0.0182(10) 0.0157(10) 0.0182(10) 0.0106(9) 0.0074(9) 0.0050(8)
C9 0.0158(10) 0.0135(10) 0.0160(10) 0.0068(8) 0.0066(8) 0.0033(8)
C10 0.0153(10) 0.0125(9) 0.0153(10) 0.0068(8) 0.0068(8) 0.0041(8)
C11 0.0154(10) 0.0122(9) 0.0129(9) 0.0053(8) 0.0055(8) 0.0039(8)
C12 0.0167(10) 0.0139(10) 0.0154(10) 0.0064(8) 0.0072(8) 0.0031(8)
C13 0.0209(11) 0.0151(10) 0.0142(10) 0.0080(8) 0.0070(9) 0.0054(9)
C14 0.0161(10) 0.0150(10) 0.0128(9) 0.0052(8) 0.0029(8) 0.0050(8)
C15 0.0140(10) 0.0139(10) 0.0167(10) 0.0056(8) 0.0052(8) 0.0020(8)
C16 0.0156(10) 0.0165(10) 0.0166(10) 0.0079(8) 0.0047(8) 0.0021(8)
C17 0.0182(11) 0.0271(13) 0.0303(13) 0.0189(11) 0.0106(10) 0.0011(9)
C18 0.0184(11) 0.0249(12) 0.0240(12) 0.0123(10) 0.0089(9) 0.0026(9)
N1 0.0116(8) 0.0115(8) 0.0140(9) 0.0059(7) 0.0034(7) 0.0010(7)
O1 0.0206(8) 0.0203(8) 0.0269(9) 0.0159(7) 0.0080(7) 0.0032(7)
O2 0.0158(8) 0.0209(8) 0.0299(9) 0.0163(7) 0.0111(7) 0.0041(7)
C31 0.0211(11) 0.0148(10) 0.0169(10) 0.0058(9) 0.0069(9) 0.0025(9)
C32 0.0174(10) 0.0210(11) 0.0194(11) 0.0127(9) 0.0074(9) 0.0048(9)
O31 0.0136(7) 0.0177(8) 0.0225(8) 0.0104(7) 0.0062(6) 0.0047(6)
S31 0.0124(2) 0.0126(2) 0.0145(2) 0.0068(2) 0.0045(2) 0.00232(19)

loop_
_atom_type_symbol
_atom_type_description
_atom_type_scat_dispersion_real
_atom_type_scat_dispersion_imag
_atom_type_scat_source
C C 0.0033 0.0016 'International Tables Vol C Tables 4.2.6.8 and 6.1.1.4'
H H 0.0000 0.0000 'International Tables Vol C Tables 4.2.6.8 and 6.1.1.4'
Cl Cl 0.1484 0.1585 'International Tables Vol C Tables 4.2.6.8 and 6.1.1.4'
N N 0.0061 0.0033 'International Tables Vol C Tables 4.2.6.8 and 6.1.1.4'
O O 0.0106 0.0060 'International Tables Vol C Tables 4.2.6.8 and 6.1.1.4'
Pt Pt -1.7033 8.3905 'International Tables Vol C Tables 4.2.6.8 and 6.1.1.4'
S S 0.1246 0.1234 'International Tables Vol C Tables 4.2.6.8 and 6.1.1.4'

loop_
_geom_angle_atom_site_label_1
_geom_angle_atom_site_label_2
_geom_angle_atom_site_label_3
_geom_angle
C1 Pt1 N1 80.66(9)
C1 Pt1 S31 98.35(7)
N1 Pt1 S31 174.62(5)
C1 Pt1 Cl1 160.43(7)
N1 Pt1 Cl1 94.00(6)
S31 Pt1 Cl1 88.63(2)
C2 C1 C6 117.2(2)
C2 C1 Pt1 130.14(17)
C6 C1 Pt1 111.56(16)
C1 C2 C3 120.9(2)
C1 C2 H2 119.5
C3 C2 H2 119.5
C4 C3 C2 121.1(2)
C4 C3 H3 119.4
C2 C3 H3 119.4
C5 C4 C3 119.3(2)
C5 C4 H4 120.4
C3 C4 H4 120.4
C4 C5 C6 119.8(2)
C4 C5 H5 120.1
C6 C5 H5 120.1
C5 C6 C1 121.6(2)
C5 C6 C7 122.3(2)
C1 C6 C7 115.9(2)
N1 C7 C8 120.5(2)
N1 C7 C6 114.9(2)
C8 C7 C6 124.6(2)
C9 C8 C7 120.5(2)
C9 C8 H8 119.8
C7 C8 H8 119.8
C8 C9 C10 119.4(2)
C8 C9 C16 115.3(2)
C10 C9 C16 125.3(2)
C15 C10 C11 118.4(2)
C15 C10 C9 124.3(2)
C11 C10 C9 117.1(2)
N1 C11 C12 119.4(2)
N1 C11 C10 120.72(19)
C12 C11 C10 119.8(2)
C13 C12 C11 119.9(2)
C13 C12 H12 120.0
C11 C12 H12 120.0
C12 C13 C14 120.9(2)
C12 C13 H13 119.5
C14 C13 H13 119.5
C15 C14 C13 120.2(2)
C15 C14 H14 119.9
C13 C14 H14 119.9
C14 C15 C10 120.6(2)
C14 C15 H15 119.7
C10 C15 H15 119.7
O1 C16 O2 124.7(2)
O1 C16 C9 122.8(2)
O2 C16 C9 112.36(19)
O2 C17 C18 107.28(19)
O2 C17 H17A 110.3
C18 C17 H17A 110.3
O2 C17 H17B 110.3
C18 C17 H17B 110.3
H17A C17 H17B 108.5
C17 C18 H18A 109.5
C17 C18 H18B 109.5
H18A C18 H18B 109.5
C17 C18 H18C 109.5
H18A C18 H18C 109.5
H18B C18 H18C 109.5
C7 N1 C11 119.91(19)
C7 N1 Pt1 112.43(15)
C11 N1 Pt1 127.41(15)
C16 O2 C17 115.82(18)
S31 C31 H31A 109.5
S31 C31 H31B 109.5
H31A C31 H31B 109.5
S31 C31 H31C 109.5
H31A C31 H31C 109.5
H31B C31 H31C 109.5
S31 C32 H32A 109.5
S31 C32 H32B 109.5
H32A C32 H32B 109.5
S31 C32 H32C 109.5
H32A C32 H32C 109.5
H32B C32 H32C 109.5
O31 S31 C31 107.39(11)
O31 S31 C32 106.77(11)
C31 S31 C32 101.26(11)
O31 S31 Pt1 120.27(7)
C31 S31 Pt1 111.02(8)
C32 S31 Pt1 108.39(8)

loop_
_geom_bond_atom_site_label_1
_geom_bond_atom_site_label_2
_geom_bond_distance
Cl1 Pt1 2.4070(5)
Pt1 C1 2.010(2)
Pt1 N1 2.0788(19)
Pt1 S31 2.2184(6)
C1 C2 1.395(3)
C1 C6 1.418(3)
C2 C3 1.395(3)
C2 H2 0.9500
C3 C4 1.392(3)
C3 H3 0.9500
C4 C5 1.385(3)
C4 H4 0.9500
C5 C6 1.399(3)
C5 H5 0.9500
C6 C7 1.460(3)
C7 N1 1.340(3)
C7 C8 1.411(3)
C8 C9 1.370(3)
C8 H8 0.9500
C9 C10 1.430(3)
C9 C16 1.504(3)
C10 C15 1.419(3)
C10 C11 1.426(3)
C11 N1 1.382(3)
C11 C12 1.415(3)
C12 C13 1.365(3)
C12 H12 0.9500
C13 C14 1.412(3)
C13 H13 0.9500
C14 C15 1.372(3)
C14 H14 0.9500
C15 H15 0.9500
C16 O1 1.206(3)
C16 O2 1.337(3)
C17 O2 1.462(3)
C17 C18 1.501(4)
C17 H17A 0.9900
C17 H17B 0.9900
C18 H18A 0.9800
C18 H18B 0.9800
C18 H18C 0.9800
C31 S31 1.776(2)
C31 H31A 0.9800
C31 H31B 0.9800
C31 H31C 0.9800
C32 S31 1.784(2)
C32 H32A 0.9800
C32 H32B 0.9800
C32 H32C 0.9800
O31 S31 1.4751(17)

loop_
_geom_torsion_atom_site_label_1
_geom_torsion_atom_site_label_2
_geom_torsion_atom_site_label_3
_geom_torsion_atom_site_label_4
_geom_torsion
C6 C1 C2 C3 -0.8(3)
Pt1 C1 C2 C3 -167.89(18)
C1 C2 C3 C4 -0.1(4)
C2 C3 C4 C5 0.5(4)
C3 C4 C5 C6 0.0(4)
C4 C5 C6 C1 -1.0(4)
C4 C5 C6 C7 -177.3(2)
C2 C1 C6 C5 1.3(3)
Pt1 C1 C6 C5 170.75(18)
C2 C1 C6 C7 177.9(2)
Pt1 C1 C6 C7 -12.7(2)
C5 C6 C7 N1 173.0(2)
C1 C6 C7 N1 -3.5(3)
C5 C6 C7 C8 -7.6(4)
C1 C6 C7 C8 175.9(2)
N1 C7 C8 C9 -1.0(3)
C6 C7 C8 C9 179.7(2)
C7 C8 C9 C10 -9.3(3)
C7 C8 C9 C16 168.7(2)
C8 C9 C10 C15 -168.2(2)
C16 C9 C10 C15 14.0(4)
C8 C9 C10 C11 7.9(3)
C16 C9 C10 C11 -170.0(2)
C15 C10 C11 N1 179.9(2)
C9 C10 C11 N1 3.6(3)
C15 C10 C11 C12 2.8(3)
C9 C10 C11 C12 -173.5(2)
N1 C11 C12 C13 -178.0(2)
C10 C11 C12 C13 -0.9(3)
C11 C12 C13 C14 -1.8(3)
C12 C13 C14 C15 2.7(3)
C13 C14 C15 C10 -0.7(3)
C11 C10 C15 C14 -1.9(3)
C9 C10 C15 C14 174.0(2)
C8 C9 C16 O1 30.9(3)
C10 C9 C16 O1 -151.1(2)
C8 C9 C16 O2 -145.2(2)
C10 C9 C16 O2 32.7(3)
C8 C7 N1 C11 12.7(3)
C6 C7 N1 C11 -167.9(2)
C8 C7 N1 Pt1 -161.95(17)
C6 C7 N1 Pt1 17.5(2)
C12 C11 N1 C7 163.2(2)
C10 C11 N1 C7 -14.0(3)
C12 C11 N1 Pt1 -23.1(3)
C10 C11 N1 Pt1 159.80(16)
O1 C16 O2 C17 -1.9(3)
C9 C16 O2 C17 174.21(19)
C18 C17 O2 C16 168.4(2)
